data_7152541
loop_
_publ_author_name
'Watson, Lynsey J.'
'Harrington, Ross W.'
'Clegg, William'
'Hall, Michael J.'

_publ_section_title
;
 Diastereoselective intermolecular ene reactions: synthesis of
 4,5,6,7-tetrahydro-1H-benzo[d]imidazoles.
;
_journal_issue 33
_journal_name_full 'Organic &amp; biomolecular chemistry'
_journal_page_first 6649
_journal_page_last 6655
_journal_paper_doi 10.1039/c2ob26009c
_journal_volume 10
_journal_year 2012
_chemical_formula_moiety 'C34 H40 F3 N3 O6 Si'
_chemical_formula_sum 'C34 H40 F3 N3 O6 Si'
_chemical_formula_weight 671.78
_chemical_name_systematic
;
?
;
_space_group_IT_number 2
_symmetry_cell_setting triclinic
_symmetry_space_group_name_Hall '-P 1'
_symmetry_space_group_name_H-M 'P -1'
_atom_sites_solution_hydrogens mixed
_atom_sites_solution_primary direct
_atom_sites_solution_secondary difmap
_audit_creation_method SHELXL-97
_cell_angle_alpha 72.909(5)
_cell_angle_beta 79.316(4)
_cell_angle_gamma 71.622(6)
_cell_formula_units_Z 2
_cell_length_a 10.8328(6)
_cell_length_b 12.7806(8)
_cell_length_c 13.3203(6)
_cell_measurement_reflns_used 6507
_cell_measurement_temperature 150(2)
_cell_measurement_theta_max 28.53
_cell_measurement_theta_min 2.98
_cell_volume 1664.08(17)
_computing_cell_refinement
;
CrysAlisPro, Oxford Diffraction Ltd.,
Version 1.171.33.66 (release 28-04-2010 CrysAlis171 .NET)
(compiled Apr 28 2010,14:27:37)
;
_computing_data_collection
;
CrysAlisPro, Oxford Diffraction Ltd.,
Version 1.171.33.66 (release 28-04-2010 CrysAlis171 .NET)
(compiled Apr 28 2010,14:27:37)
;
_computing_data_reduction
;
CrysAlisPro, Oxford Diffraction Ltd.,
Version 1.171.33.66 (release 28-04-2010 CrysAlis171 .NET)
(compiled Apr 28 2010,14:27:37)
;
_computing_molecular_graphics 'Bruker SHELXTL'
_computing_publication_material 'Bruker SHELXTL and local programs'
_computing_structure_refinement 'Bruker SHELXTL'
_computing_structure_solution 'Bruker SHELXTL'
_diffrn_ambient_temperature 150(2)
_diffrn_detector_area_resol_mean 10.3968
_diffrn_measured_fraction_theta_full 0.998
_diffrn_measured_fraction_theta_max 0.820
_diffrn_measurement_device_type 'Oxford Diffraction Gemini A Ultra diffractometer'
_diffrn_measurement_method '\w scans'
_diffrn_radiation_monochromator none
_diffrn_radiation_source 'sealed tube with Enhance optics'
_diffrn_radiation_type MoK\a
_diffrn_radiation_wavelength 0.71073
_diffrn_reflns_av_R_equivalents 0.0266
_diffrn_reflns_av_sigmaI/netI 0.0395
_diffrn_reflns_limit_h_max 14
_diffrn_reflns_limit_h_min -13
_diffrn_reflns_limit_k_max 15
_diffrn_reflns_limit_k_min -17
_diffrn_reflns_limit_l_max 17
_diffrn_reflns_limit_l_min -17
_diffrn_reflns_number 15021
_diffrn_reflns_theta_full 25.00
_diffrn_reflns_theta_max 28.60
_diffrn_reflns_theta_min 2.98
_exptl_absorpt_coefficient_mu 0.136
_exptl_absorpt_correction_T_max 0.960
_exptl_absorpt_correction_T_min 0.955
_exptl_absorpt_correction_type multi-scan
_exptl_absorpt_process_details
;
CrysAlisPro, Oxford Diffraction Ltd.,
Version 1.171.33.66 (release 28-04-2010 CrysAlis171 .NET)
(compiled Apr 28 2010,14:27:37)
Empirical absorption correction using spherical harmonics,
implemented in SCALE3 ABSPACK scaling algorithm.
;
_exptl_crystal_colour yellow
_exptl_crystal_density_diffrn 1.341
_exptl_crystal_density_method 'not measured'
_exptl_crystal_description block
_exptl_crystal_F_000 708
_exptl_crystal_size_max 0.34
_exptl_crystal_size_mid 0.30
_exptl_crystal_size_min 0.30
_refine_diff_density_max 0.335
_refine_diff_density_min -0.306
_refine_diff_density_rms 0.047
_refine_ls_extinction_coef 0.0030(8)
_refine_ls_extinction_expression Fc^*^=kFc[1+0.001xFc^2^\l^3^/sin(2\q)]^-1/4^
_refine_ls_extinction_method SHELXL
_refine_ls_goodness_of_fit_ref 1.031
_refine_ls_hydrogen_treatment mixed
_refine_ls_matrix_type full
_refine_ls_number_parameters 435
_refine_ls_number_reflns 6980
_refine_ls_number_restraints 0
_refine_ls_restrained_S_all 1.031
_refine_ls_R_factor_all 0.0544
_refine_ls_R_factor_gt 0.0410
_refine_ls_shift/su_max 0.001
_refine_ls_shift/su_mean 0.000
_refine_ls_structure_factor_coef Fsqd
_refine_ls_weighting_details 'calc w=1/[\s^2^(Fo^2^)+(0.0375P)^2^+0.8194P] where P=(Fo^2^+2Fc^2^)/3'
_refine_ls_weighting_scheme calc
_refine_ls_wR_factor_gt 0.0919
_refine_ls_wR_factor_ref 0.1012
_reflns_number_gt 5675
_reflns_number_total 6980
_reflns_threshold_expression I>2\s(I)
_cod_data_source_file c2ob26009c.txt
_cod_data_source_block mjh74_compound_9d
_cod_original_cell_volume 1664.08(16)
_cod_database_code 7152541

loop_
_symmetry_equiv_pos_as_xyz
'x, y, z'
'-x, -y, -z'

loop_
_atom_site_label
_atom_site_type_symbol
_atom_site_fract_x
_atom_site_fract_y
_atom_site_fract_z
_atom_site_U_iso_or_equiv
_atom_site_adp_type
_atom_site_occupancy
_atom_site_symmetry_multiplicity
_atom_site_calc_flag
_atom_site_refinement_flags
Si Si 0.46376(4) 0.72089(4) 0.33596(4) 0.02048(12) Uani 1 1 d .
O1 O 0.54370(10) 0.64593(9) 0.25011(9) 0.0211(2) Uani 1 1 d .
O2 O 0.76419(11) 0.32632(10) 0.13681(9) 0.0241(3) Uani 1 1 d .
O3 O 0.95412(12) 0.28005(10) 0.43125(9) 0.0248(3) Uani 1 1 d .
O4 O 1.00640(11) 0.62439(10) 0.04882(9) 0.0213(3) Uani 1 1 d .
H4 H 1.064(2) 0.655(2) 0.0418(19) 0.049(7) Uiso 1 1 d .
O5 O 0.81535(11) 0.89293(9) 0.09192(9) 0.0249(3) Uani 1 1 d .
O6 O 1.03256(12) 0.81561(11) 0.06265(10) 0.0307(3) Uani 1 1 d .
N1 N 0.85112(13) 0.27898(11) 0.29516(10) 0.0177(3) Uani 1 1 d .
N2 N 1.04327(13) 0.52117(12) 0.36289(10) 0.0194(3) Uani 1 1 d .
N3 N 0.92285(13) 0.69950(12) 0.30146(10) 0.0208(3) Uani 1 1 d .
F1 F 0.81760(10) 0.64444(8) -0.05902(7) 0.0268(2) Uani 1 1 d .
F2 F 0.69170(10) 0.79672(9) -0.01814(8) 0.0312(2) Uani 1 1 d .
F3 F 0.87430(11) 0.79961(9) -0.11503(8) 0.0360(3) Uani 1 1 d .
C1 C 0.75654(14) 0.56036(13) 0.17346(12) 0.0158(3) Uani 1 1 d .
H1 H 0.7137 0.5801 0.1074 0.019 Uiso 1 1 calc R
C2 C 0.87097(15) 0.45085(13) 0.17334(12) 0.0160(3) Uani 1 1 d .
H2 H 0.9230 0.4605 0.1026 0.019 Uiso 1 1 calc R
C3 C 0.96415(15) 0.41735(13) 0.25930(12) 0.0164(3) Uani 1 1 d .
H3 H 1.0548 0.3860 0.2276 0.020 Uiso 1 1 calc R
C4 C 0.96349(15) 0.51725(14) 0.29479(12) 0.0168(3) Uani 1 1 d .
C5 C 0.89232(15) 0.62605(13) 0.25814(12) 0.0166(3) Uani 1 1 d .
C6 C 0.80683(15) 0.66148(13) 0.17064(12) 0.0162(3) Uani 1 1 d .
H6 H 0.7300 0.7260 0.1836 0.019 Uiso 1 1 calc R
C7 C 0.82092(15) 0.34792(13) 0.19419(12) 0.0174(3) Uani 1 1 d .
C8 C 0.92463(15) 0.31994(13) 0.34191(12) 0.0177(3) Uani 1 1 d .
C9 C 1.01428(16) 0.63305(14) 0.36254(13) 0.0215(3) Uani 1 1 d .
H9 H 1.0559 0.6602 0.4024 0.026 Uiso 1 1 calc R
C10 C 0.88853(15) 0.70596(13) 0.06652(12) 0.0184(3) Uani 1 1 d .
C11 C 0.92108(16) 0.81224(14) 0.07384(12) 0.0218(3) Uani 1 1 d .
C12 C 0.8370(2) 0.99466(16) 0.10680(17) 0.0362(5) Uani 1 1 d .
H12A H 0.8950 1.0259 0.0466 0.043 Uiso 1 1 calc R
H12B H 0.8789 0.9753 0.1724 0.043 Uiso 1 1 calc R
C13 C 0.7083(2) 1.07910(17) 0.11360(19) 0.0424(5) Uani 1 1 d .
H13A H 0.7201 1.1498 0.1198 0.064 Uiso 1 1 calc R
H13B H 0.6535 1.0489 0.1757 0.064 Uiso 1 1 calc R
H13C H 0.6659 1.0947 0.0498 0.064 Uiso 1 1 calc R
C14 C 0.81621(17) 0.73710(14) -0.03107(13) 0.0231(4) Uani 1 1 d .
C15 C 0.65124(15) 0.54693(13) 0.26696(12) 0.0184(3) Uani 1 1 d .
H15A H 0.6227 0.4788 0.2728 0.022 Uiso 1 1 calc R
H15B H 0.6870 0.5370 0.3334 0.022 Uiso 1 1 calc R
C16 C 0.3627(2) 0.64033(18) 0.43861(16) 0.0389(5) Uani 1 1 d .
H16A H 0.4192 0.5796 0.4880 0.058 Uiso 1 1 calc R
H16B H 0.3170 0.6068 0.4049 0.058 Uiso 1 1 calc R
H16C H 0.2985 0.6921 0.4770 0.058 Uiso 1 1 calc R
C17 C 0.58114(19) 0.75052(19) 0.40213(17) 0.0399(5) Uani 1 1 d .
H17A H 0.6347 0.7937 0.3491 0.060 Uiso 1 1 calc R
H17B H 0.6378 0.6784 0.4394 0.060 Uiso 1 1 calc R
H17C H 0.5328 0.7951 0.4528 0.060 Uiso 1 1 calc R
C18 C 0.35983(17) 0.85523(15) 0.25541(14) 0.0268(4) Uani 1 1 d .
C19 C 0.4445(2) 0.90885(19) 0.16183(19) 0.0511(6) Uani 1 1 d .
H19A H 0.3900 0.9796 0.1205 0.077 Uiso 1 1 calc R
H19B H 0.4845 0.8557 0.1171 0.077 Uiso 1 1 calc R
H19C H 0.5133 0.9256 0.1878 0.077 Uiso 1 1 calc R
C20 C 0.2527(2) 0.8316(2) 0.2127(2) 0.0502(6) Uani 1 1 d .
H20A H 0.2032 0.9024 0.1676 0.075 Uiso 1 1 calc R
H20B H 0.1936 0.8022 0.2717 0.075 Uiso 1 1 calc R
H20C H 0.2924 0.7752 0.1713 0.075 Uiso 1 1 calc R
C21 C 0.2961(2) 0.9397(2) 0.3237(2) 0.0548(6) Uani 1 1 d .
H21A H 0.2414 1.0097 0.2816 0.082 Uiso 1 1 calc R
H21B H 0.3643 0.9578 0.3492 0.082 Uiso 1 1 calc R
H21C H 0.2419 0.9058 0.3841 0.082 Uiso 1 1 calc R
C22 C 0.81766(16) 0.17360(14) 0.34113(12) 0.0208(3) Uani 1 1 d .
C23 C 0.68860(18) 0.17280(16) 0.35543(14) 0.0276(4) Uani 1 1 d .
H23 H 0.6211 0.2418 0.3380 0.033 Uiso 1 1 calc R
C24 C 0.6591(2) 0.06897(18) 0.39588(15) 0.0369(5) Uani 1 1 d .
H24 H 0.5706 0.0670 0.4056 0.044 Uiso 1 1 calc R
C25 C 0.7569(2) -0.03087(17) 0.42191(15) 0.0390(5) Uani 1 1 d .
H25 H 0.7359 -0.1015 0.4486 0.047 Uiso 1 1 calc R
C26 C 0.8847(2) -0.02833(16) 0.40928(17) 0.0412(5) Uani 1 1 d .
H26 H 0.9520 -0.0971 0.4287 0.049 Uiso 1 1 calc R
C27 C 0.91612(19) 0.07421(15) 0.36832(15) 0.0320(4) Uani 1 1 d .
H27 H 1.0046 0.0760 0.3591 0.038 Uiso 1 1 calc R
C28 C 1.15666(16) 0.43074(15) 0.40436(13) 0.0232(4) Uani 1 1 d .
H28A H 1.1289 0.3621 0.4448 0.028 Uiso 1 1 calc R
H28B H 1.1934 0.4556 0.4532 0.028 Uiso 1 1 calc R
C29 C 1.26106(16) 0.40112(16) 0.31667(14) 0.0255(4) Uani 1 1 d .
C30 C 1.30784(19) 0.28987(17) 0.30749(15) 0.0343(4) Uani 1 1 d .
H30 H 1.2757 0.2319 0.3577 0.041 Uiso 1 1 calc R
C31 C 1.4011(2) 0.2622(2) 0.22587(17) 0.0443(5) Uani 1 1 d .
H31 H 1.4315 0.1858 0.2198 0.053 Uiso 1 1 calc R
C32 C 1.4493(2) 0.3447(2) 0.15413(18) 0.0476(6) Uani 1 1 d .
H32 H 1.5140 0.3256 0.0987 0.057 Uiso 1 1 calc R
C33 C 1.4043(2) 0.4547(2) 0.16247(19) 0.0541(6) Uani 1 1 d .
H33 H 1.4380 0.5119 0.1127 0.065 Uiso 1 1 calc R
C34 C 1.3095(2) 0.4834(2) 0.24308(17) 0.0431(5) Uani 1 1 d .
H34 H 1.2779 0.5604 0.2475 0.052 Uiso 1 1 calc R

loop_
_atom_site_aniso_label
_atom_site_aniso_U_11
_atom_site_aniso_U_22
_atom_site_aniso_U_33
_atom_site_aniso_U_23
_atom_site_aniso_U_13
_atom_site_aniso_U_12
Si 0.0156(2) 0.0212(2) 0.0230(2) -0.00662(19) -0.00033(17) -0.00267(18)
O1 0.0168(6) 0.0196(6) 0.0245(6) -0.0060(5) -0.0016(4) -0.0018(5)
O2 0.0310(7) 0.0213(6) 0.0251(6) -0.0062(5) -0.0083(5) -0.0110(5)
O3 0.0333(7) 0.0219(6) 0.0202(6) -0.0021(5) -0.0078(5) -0.0088(5)
O4 0.0168(6) 0.0199(6) 0.0254(6) -0.0076(5) 0.0036(5) -0.0042(5)
O5 0.0281(7) 0.0149(6) 0.0319(7) -0.0082(5) 0.0041(5) -0.0079(5)
O6 0.0267(7) 0.0282(7) 0.0393(7) -0.0103(6) 0.0072(5) -0.0149(6)
N1 0.0210(7) 0.0139(7) 0.0193(7) -0.0035(5) -0.0028(5) -0.0065(5)
N2 0.0197(7) 0.0232(7) 0.0176(6) -0.0060(6) -0.0021(5) -0.0084(6)
N3 0.0240(7) 0.0214(7) 0.0214(7) -0.0094(6) 0.0017(5) -0.0109(6)
F1 0.0321(6) 0.0290(6) 0.0215(5) -0.0104(4) -0.0034(4) -0.0075(4)
F2 0.0272(6) 0.0294(6) 0.0300(5) -0.0067(5) -0.0080(4) 0.0036(5)
F3 0.0478(7) 0.0365(6) 0.0189(5) 0.0048(5) 0.0005(5) -0.0182(5)
C1 0.0169(8) 0.0136(8) 0.0167(7) -0.0036(6) -0.0023(6) -0.0039(6)
C2 0.0174(8) 0.0153(8) 0.0159(7) -0.0051(6) -0.0001(6) -0.0052(6)
C3 0.0150(8) 0.0170(8) 0.0172(7) -0.0053(6) -0.0012(6) -0.0038(6)
C4 0.0165(8) 0.0201(8) 0.0151(7) -0.0051(6) 0.0000(6) -0.0074(6)
C5 0.0176(8) 0.0179(8) 0.0158(7) -0.0061(6) 0.0029(6) -0.0078(6)
C6 0.0173(8) 0.0141(8) 0.0164(7) -0.0047(6) 0.0012(6) -0.0043(6)
C7 0.0174(8) 0.0146(8) 0.0191(8) -0.0061(6) -0.0002(6) -0.0023(6)
C8 0.0165(8) 0.0150(8) 0.0209(8) -0.0069(6) -0.0011(6) -0.0014(6)
C9 0.0234(9) 0.0256(9) 0.0213(8) -0.0110(7) 0.0007(6) -0.0118(7)
C10 0.0183(8) 0.0157(8) 0.0193(8) -0.0042(6) 0.0013(6) -0.0043(6)
C11 0.0266(9) 0.0179(8) 0.0190(8) -0.0017(7) 0.0030(6) -0.0093(7)
C12 0.0404(11) 0.0230(10) 0.0523(12) -0.0163(9) 0.0062(9) -0.0185(9)
C13 0.0489(13) 0.0268(11) 0.0572(13) -0.0242(10) -0.0019(10) -0.0079(9)
C14 0.0256(9) 0.0207(9) 0.0191(8) -0.0027(7) 0.0008(6) -0.0048(7)
C15 0.0166(8) 0.0149(8) 0.0225(8) -0.0043(6) -0.0004(6) -0.0041(6)
C16 0.0316(11) 0.0366(12) 0.0359(11) -0.0020(9) 0.0077(8) -0.0052(9)
C17 0.0282(11) 0.0500(13) 0.0477(12) -0.0296(10) -0.0076(9) -0.0014(9)
C18 0.0222(9) 0.0220(9) 0.0314(9) -0.0059(7) -0.0011(7) -0.0012(7)
C19 0.0440(13) 0.0306(12) 0.0557(14) 0.0105(10) 0.0047(11) -0.0043(10)
C20 0.0407(13) 0.0449(13) 0.0597(15) 0.0032(11) -0.0260(11) -0.0080(11)
C21 0.0561(15) 0.0370(13) 0.0536(14) -0.0173(11) -0.0109(11) 0.0200(11)
C22 0.0295(9) 0.0169(8) 0.0181(8) -0.0047(7) -0.0029(6) -0.0087(7)
C23 0.0316(10) 0.0254(10) 0.0271(9) -0.0025(7) -0.0053(7) -0.0124(8)
C24 0.0473(12) 0.0406(12) 0.0314(10) -0.0011(9) -0.0067(9) -0.0298(10)
C25 0.0701(15) 0.0254(10) 0.0304(10) 0.0021(8) -0.0121(10) -0.0298(11)
C26 0.0597(14) 0.0159(10) 0.0445(12) -0.0001(8) -0.0150(10) -0.0073(9)
C27 0.0340(11) 0.0203(9) 0.0401(11) -0.0051(8) -0.0069(8) -0.0061(8)
C28 0.0205(8) 0.0280(9) 0.0220(8) -0.0049(7) -0.0050(6) -0.0078(7)
C29 0.0179(9) 0.0344(10) 0.0275(9) -0.0104(8) -0.0058(7) -0.0073(7)
C30 0.0293(10) 0.0351(11) 0.0332(10) -0.0077(9) -0.0112(8) 0.0020(8)
C31 0.0322(11) 0.0501(14) 0.0442(12) -0.0215(11) -0.0122(9) 0.0108(10)
C32 0.0225(11) 0.0782(18) 0.0444(12) -0.0325(13) 0.0014(9) -0.0039(11)
C33 0.0500(14) 0.0737(18) 0.0472(13) -0.0212(13) 0.0187(11) -0.0370(13)
C34 0.0464(13) 0.0463(13) 0.0444(12) -0.0201(10) 0.0143(10) -0.0264(11)

loop_
_atom_type_symbol
_atom_type_description
_atom_type_scat_dispersion_real
_atom_type_scat_dispersion_imag
_atom_type_scat_source
C C 0.0033 0.0016 'International Tables Vol C Tables 4.2.6.8 and 6.1.1.4'
H H 0.0000 0.0000 'International Tables Vol C Tables 4.2.6.8 and 6.1.1.4'
O O 0.0106 0.0060 'International Tables Vol C Tables 4.2.6.8 and 6.1.1.4'
Si Si 0.0817 0.0704 'International Tables Vol C Tables 4.2.6.8 and 6.1.1.4'
N N 0.0061 0.0033 'International Tables Vol C Tables 4.2.6.8 and 6.1.1.4'
F F 0.0171 0.0103 'International Tables Vol C Tables 4.2.6.8 and 6.1.1.4'

loop_
_geom_angle_atom_site_label_1
_geom_angle_atom_site_label_2
_geom_angle_atom_site_label_3
_geom_angle
O1 Si C16 110.25(8)
O1 Si C17 110.08(8)
O1 Si C18 104.83(7)
C16 Si C17 108.42(10)
C16 Si C18 111.58(9)
C17 Si C18 111.65(9)
Si O1 C15 127.28(10)
H4 O4 C10 106.3(17)
C11 O5 C12 116.05(13)
C7 N1 C8 112.60(12)
C7 N1 C22 123.34(12)
C8 N1 C22 123.91(13)
C4 N2 C9 105.62(13)
C4 N2 C28 126.58(13)
C9 N2 C28 126.11(13)
C5 N3 C9 104.05(13)
H1 C1 C2 107.4
H1 C1 C6 107.4
H1 C1 C15 107.4
C2 C1 C6 111.17(12)
C2 C1 C15 113.95(12)
C6 C1 C15 109.15(12)
C1 C2 H2 108.8
C1 C2 C3 115.46(12)
C1 C2 C7 111.14(12)
H2 C2 C3 108.8
H2 C2 C7 108.8
C3 C2 C7 103.71(12)
C2 C3 H3 107.6
C2 C3 C4 111.84(13)
C2 C3 C8 104.35(12)
H3 C3 C4 107.6
H3 C3 C8 107.6
C4 C3 C8 117.38(13)
N2 C4 C3 127.69(14)
N2 C4 C5 106.03(13)
C3 C4 C5 125.99(14)
N3 C5 C4 111.14(14)
N3 C5 C6 125.28(14)
C4 C5 C6 123.04(14)
C1 C6 C5 108.52(12)
C1 C6 H6 108.4
C1 C6 C10 115.86(12)
C5 C6 H6 108.4
C5 C6 C10 106.98(12)
H6 C6 C10 108.4
O2 C7 N1 124.40(14)
O2 C7 C2 127.49(14)
N1 C7 C2 108.11(12)
O3 C8 N1 124.66(14)
O3 C8 C3 127.73(14)
N1 C8 C3 107.55(13)
N2 C9 N3 113.15(14)
N2 C9 H9 123.4
N3 C9 H9 123.4
O4 C10 C6 112.07(13)
O4 C10 C11 108.19(13)
O4 C10 C14 106.07(13)
C6 C10 C11 108.95(12)
C6 C10 C14 112.58(13)
C11 C10 C14 108.83(13)
O5 C11 O6 127.09(15)
O5 C11 C10 112.19(13)
O6 C11 C10 120.72(15)
O5 C12 H12A 110.2
O5 C12 H12B 110.2
O5 C12 C13 107.55(15)
H12A C12 H12B 108.5
H12A C12 C13 110.2
H12B C12 C13 110.2
C12 C13 H13A 109.5
C12 C13 H13B 109.5
C12 C13 H13C 109.5
H13A C13 H13B 109.5
H13A C13 H13C 109.5
H13B C13 H13C 109.5
F1 C14 F2 107.30(13)
F1 C14 F3 105.99(13)
F1 C14 C10 111.66(13)
F2 C14 F3 107.23(13)
F2 C14 C10 113.37(13)
F3 C14 C10 110.90(13)
O1 C15 C1 108.59(12)
O1 C15 H15A 110.0
O1 C15 H15B 110.0
C1 C15 H15A 110.0
C1 C15 H15B 110.0
H15A C15 H15B 108.4
Si C16 H16A 109.5
Si C16 H16B 109.5
Si C16 H16C 109.5
H16A C16 H16B 109.5
H16A C16 H16C 109.5
H16B C16 H16C 109.5
Si C17 H17A 109.5
Si C17 H17B 109.5
Si C17 H17C 109.5
H17A C17 H17B 109.5
H17A C17 H17C 109.5
H17B C17 H17C 109.5
Si C18 C19 109.74(13)
Si C18 C20 111.24(13)
Si C18 C21 109.62(13)
C19 C18 C20 108.31(18)
C19 C18 C21 109.01(18)
C20 C18 C21 108.87(18)
C18 C19 H19A 109.5
C18 C19 H19B 109.5
C18 C19 H19C 109.5
H19A C19 H19B 109.5
H19A C19 H19C 109.5
H19B C19 H19C 109.5
C18 C20 H20A 109.5
C18 C20 H20B 109.5
C18 C20 H20C 109.5
H20A C20 H20B 109.5
H20A C20 H20C 109.5
H20B C20 H20C 109.5
C18 C21 H21A 109.5
C18 C21 H21B 109.5
C18 C21 H21C 109.5
H21A C21 H21B 109.5
H21A C21 H21C 109.5
H21B C21 H21C 109.5
N1 C22 C23 119.79(15)
N1 C22 C27 119.11(15)
C23 C22 C27 121.09(16)
C22 C23 H23 120.6
C22 C23 C24 118.74(18)
H23 C23 C24 120.6
C23 C24 H24 119.7
C23 C24 C25 120.60(18)
H24 C24 C25 119.7
C24 C25 H25 120.0
C24 C25 C26 119.93(17)
H25 C25 C26 120.0
C25 C26 H26 119.9
C25 C26 C27 120.28(19)
H26 C26 C27 119.9
C22 C27 C26 119.35(18)
C22 C27 H27 120.3
C26 C27 H27 120.3
N2 C28 H28A 109.3
N2 C28 H28B 109.3
N2 C28 C29 111.47(13)
H28A C28 H28B 108.0
H28A C28 C29 109.3
H28B C28 C29 109.3
C28 C29 C30 120.18(16)
C28 C29 C34 121.30(17)
C30 C29 C34 118.50(18)
C29 C30 H30 119.7
C29 C30 C31 120.7(2)
H30 C30 C31 119.7
C30 C31 H31 119.9
C30 C31 C32 120.1(2)
H31 C31 C32 119.9
C31 C32 H32 120.1
C31 C32 C33 119.8(2)
H32 C32 C33 120.1
C32 C33 H33 119.7
C32 C33 C34 120.5(2)
H33 C33 C34 119.7
C29 C34 C33 120.4(2)
C29 C34 H34 119.8
C33 C34 H34 119.8

loop_
_geom_bond_atom_site_label_1
_geom_bond_atom_site_label_2
_geom_bond_distance
Si O1 1.6519(12)
Si C16 1.8595(19)
Si C17 1.8581(19)
Si C18 1.8743(18)
O1 C15 1.4174(19)
O2 C7 1.2013(18)
O3 C8 1.2082(19)
O4 H4 0.81(2)
O4 C10 1.4023(19)
O5 C11 1.316(2)
O5 C12 1.465(2)
O6 C11 1.202(2)
N1 C7 1.406(2)
N1 C8 1.391(2)
N1 C22 1.436(2)
N2 C4 1.3846(19)
N2 C9 1.363(2)
N2 C28 1.460(2)
N3 C5 1.381(2)
N3 C9 1.314(2)
F1 C14 1.3368(19)
F2 C14 1.331(2)
F3 C14 1.3475(19)
C1 H1 1.000
C1 C2 1.550(2)
C1 C6 1.541(2)
C1 C15 1.534(2)
C2 H2 1.000
C2 C3 1.543(2)
C2 C7 1.510(2)
C3 H3 1.000
C3 C4 1.484(2)
C3 C8 1.517(2)
C4 C5 1.353(2)
C5 C6 1.499(2)
C6 H6 1.000
C6 C10 1.558(2)
C9 H9 0.950
C10 C11 1.540(2)
C10 C14 1.529(2)
C12 H12A 0.990
C12 H12B 0.990
C12 C13 1.476(3)
C13 H13A 0.980
C13 H13B 0.980
C13 H13C 0.980
C15 H15A 0.990
C15 H15B 0.990
C16 H16A 0.980
C16 H16B 0.980
C16 H16C 0.980
C17 H17A 0.980
C17 H17B 0.980
C17 H17C 0.980
C18 C19 1.528(3)
C18 C20 1.526(3)
C18 C21 1.532(3)
C19 H19A 0.980
C19 H19B 0.980
C19 H19C 0.980
C20 H20A 0.980
C20 H20B 0.980
C20 H20C 0.980
C21 H21A 0.980
C21 H21B 0.980
C21 H21C 0.980
C22 C23 1.378(2)
C22 C27 1.379(2)
C23 H23 0.950
C23 C24 1.392(3)
C24 H24 0.950
C24 C25 1.376(3)
C25 H25 0.950
C25 C26 1.374(3)
C26 H26 0.950
C26 C27 1.387(3)
C27 H27 0.950
C28 H28A 0.990
C28 H28B 0.990
C28 C29 1.512(2)
C29 C30 1.385(3)
C29 C34 1.376(3)
C30 H30 0.950
C30 C31 1.386(3)
C31 H31 0.950
C31 C32 1.367(3)
C32 H32 0.950
C32 C33 1.365(3)
C33 H33 0.950
C33 C34 1.388(3)
C34 H34 0.950

loop_
_geom_hbond_atom_site_label_D
_geom_hbond_atom_site_label_H
_geom_hbond_atom_site_label_A
_geom_hbond_distance_DH
_geom_hbond_distance_HA
_geom_hbond_distance_DA
_geom_hbond_angle_DHA
O4 H4 O6 0.81(2) 2.07(2) 2.6092(17) 124(2)

loop_
_geom_torsion_atom_site_label_1
_geom_torsion_atom_site_label_2
_geom_torsion_atom_site_label_3
_geom_torsion_atom_site_label_4
_geom_torsion
C16 Si O1 C15 -71.69(14)
C17 Si O1 C15 47.89(15)
C18 Si O1 C15 168.09(12)
C6 C1 C2 C3 52.88(17)
C6 C1 C2 C7 170.62(12)
C15 C1 C2 C3 -70.97(16)
C15 C1 C2 C7 46.77(17)
C1 C2 C3 C4 -24.87(18)
C1 C2 C3 C8 103.01(14)
C7 C2 C3 C4 -146.69(13)
C7 C2 C3 C8 -18.81(15)
C9 N2 C4 C3 174.12(15)
C9 N2 C4 C5 0.03(16)
C28 N2 C4 C3 8.3(2)
C28 N2 C4 C5 -165.81(14)
C2 C3 C4 N2 -173.40(14)
C2 C3 C4 C5 -0.4(2)
C8 C3 C4 N2 66.1(2)
C8 C3 C4 C5 -120.98(17)
N2 C4 C5 N3 -0.67(17)
N2 C4 C5 C6 171.27(13)
C3 C4 C5 N3 -174.89(14)
C3 C4 C5 C6 -3.0(2)
C9 N3 C5 C4 1.04(17)
C9 N3 C5 C6 -170.67(14)
N3 C5 C6 C1 -159.28(14)
N3 C5 C6 C10 75.04(18)
C4 C5 C6 C1 29.9(2)
C4 C5 C6 C10 -95.74(17)
C2 C1 C6 C5 -52.55(16)
C2 C1 C6 C10 67.76(16)
C15 C1 C6 C5 73.99(15)
C15 C1 C6 C10 -165.70(13)
C8 N1 C7 O2 176.05(15)
C8 N1 C7 C2 -4.38(17)
C22 N1 C7 O2 0.3(2)
C22 N1 C7 C2 179.91(13)
C1 C2 C7 O2 69.6(2)
C1 C2 C7 N1 -109.97(14)
C3 C2 C7 O2 -165.76(15)
C3 C2 C7 N1 14.69(16)
C7 N1 C8 O3 174.33(15)
C7 N1 C8 C3 -8.29(17)
C22 N1 C8 O3 -10.0(2)
C22 N1 C8 C3 167.39(14)
C2 C3 C8 O3 -165.72(16)
C2 C3 C8 N1 17.01(16)
C4 C3 C8 O3 -41.3(2)
C4 C3 C8 N1 141.41(13)
C5 N3 C9 N2 -1.04(18)
C4 N2 C9 N3 0.66(18)
C28 N2 C9 N3 166.58(14)
C1 C6 C10 O4 -64.84(17)
C1 C6 C10 C11 175.47(13)
C1 C6 C10 C14 54.65(18)
C5 C6 C10 O4 56.31(16)
C5 C6 C10 C11 -63.38(16)
C5 C6 C10 C14 175.79(13)
C12 O5 C11 O6 -4.3(3)
C12 O5 C11 C10 176.27(14)
O4 C10 C11 O5 -179.14(13)
O4 C10 C11 O6 1.4(2)
C6 C10 C11 O5 -57.07(17)
C6 C10 C11 O6 123.49(16)
C14 C10 C11 O5 66.03(17)
C14 C10 C11 O6 -113.42(17)
C11 O5 C12 C13 173.60(16)
O4 C10 C14 F1 46.20(17)
O4 C10 C14 F2 167.55(13)
O4 C10 C14 F3 -71.76(16)
C6 C10 C14 F1 -76.71(16)
C6 C10 C14 F2 44.64(18)
C6 C10 C14 F3 165.33(13)
C11 C10 C14 F1 162.40(13)
C11 C10 C14 F2 -76.25(17)
C11 C10 C14 F3 44.44(18)
Si O1 C15 C1 -133.34(11)
C2 C1 C15 O1 -171.36(11)
C6 C1 C15 O1 63.71(15)
O1 Si C18 C19 -51.88(15)
O1 Si C18 C20 67.95(15)
O1 Si C18 C21 -171.58(14)
C16 Si C18 C19 -171.21(15)
C16 Si C18 C20 -51.38(17)
C16 Si C18 C21 69.09(17)
C17 Si C18 C19 67.27(17)
C17 Si C18 C20 -172.89(15)
C17 Si C18 C21 -52.42(17)
C7 N1 C22 C23 -59.0(2)
C7 N1 C22 C27 119.73(17)
C8 N1 C22 C23 125.81(17)
C8 N1 C22 C27 -55.5(2)
N1 C22 C23 C24 177.24(15)
C27 C22 C23 C24 -1.4(3)
C22 C23 C24 C25 0.5(3)
C23 C24 C25 C26 0.9(3)
C24 C25 C26 C27 -1.3(3)
N1 C22 C27 C26 -177.73(16)
C23 C22 C27 C26 0.9(3)
C25 C26 C27 C22 0.5(3)
C4 N2 C28 C29 61.0(2)
C9 N2 C28 C29 -102.01(18)
N2 C28 C29 C30 -124.69(17)
N2 C28 C29 C34 53.8(2)
C28 C29 C30 C31 178.34(16)
C34 C29 C30 C31 -0.2(3)
C29 C30 C31 C32 0.9(3)
C30 C31 C32 C33 -0.7(3)
C31 C32 C33 C34 -0.2(4)
C28 C29 C34 C33 -179.25(19)
C30 C29 C34 C33 -0.8(3)
C32 C33 C34 C29 0.9(4)
